data_8104752
loop_
_publ_author_name
'Hosten, Eric C.'
'Betz, Richard'

_publ_section_title
;
 The crystal structure of diaquahydrogen 2,5-dimethylbenzenesulphonate,
 C8H14O5S
;
_journal_issue 3
_journal_name_full 'Zeitschrift f\"ur Kristallographie - New Crystal Structures'
_journal_page_first 511
_journal_page_last 513
_journal_paper_doi 10.1515/ncrs-2020-0595
_journal_volume 236
_journal_year 2021
_chemical_formula_moiety 'C8 H9 O3 S, H5 O2'
_chemical_formula_sum 'C8 H14 O5 S'
_chemical_formula_weight 222.25
_chemical_name_common 'diaquahydrogen 2,5-dimethylbenzenesulphonate'
_chemical_name_systematic 'diaquahydrogen 2,5-dimethylbenzenesulphonate'
_space_group_crystal_system monoclinic
_space_group_IT_number 4
_space_group_name_Hall 'P 2yb'
_space_group_name_H-M_alt 'P 1 21 1'
_atom_sites_solution_hydrogens difmap
_atom_sites_solution_primary SHELXS
_atom_sites_solution_secondary difmap
_cell_angle_alpha 90
_cell_angle_beta 90.877(2)
_cell_angle_gamma 90
_cell_formula_units_Z 2
_cell_length_a 6.3783(4)
_cell_length_b 8.2630(5)
_cell_length_c 10.5891(7)
_cell_measurement_reflns_used 4282
_cell_measurement_temperature 200(2)
_cell_measurement_theta_max 28.37
_cell_measurement_theta_min 3.13
_cell_volume 558.02(6)
_computing_cell_refinement 'SAINT [1]'
_computing_data_collection 'APEX2 [1]'
_computing_data_reduction 'SAINT [1]'
_computing_molecular_graphics 'ORTEP3 [3], Mercury [4]'
_computing_publication_material 'SHELXL-97 [2], PLATON [5]'
_computing_structure_refinement 'SHELXL-97 [2]'
_computing_structure_solution 'SHELXS-97 [2]'
_diffrn_ambient_temperature 200(2)
_diffrn_measured_fraction_theta_full 0.996
_diffrn_measured_fraction_theta_max 0.995
_diffrn_measurement_device_type 'Bruker APEX-II CCD'
_diffrn_measurement_method '\f and \w scans'
_diffrn_radiation_monochromator graphite
_diffrn_radiation_type MoK\a
_diffrn_radiation_wavelength 0.71073
_diffrn_reflns_av_R_equivalents 0.0119
_diffrn_reflns_av_sigmaI/netI 0.0175
_diffrn_reflns_Laue_measured_fraction_full 0.996
_diffrn_reflns_Laue_measured_fraction_max 0.995
_diffrn_reflns_limit_h_max 7
_diffrn_reflns_limit_h_min -8
_diffrn_reflns_limit_k_max 9
_diffrn_reflns_limit_k_min -11
_diffrn_reflns_limit_l_max 14
_diffrn_reflns_limit_l_min -14
_diffrn_reflns_number 5225
_diffrn_reflns_point_group_measured_fraction_full 0.978
_diffrn_reflns_point_group_measured_fraction_max 0.942
_diffrn_reflns_theta_full 25.242
_diffrn_reflns_theta_max 28.371
_diffrn_reflns_theta_min 1.923
_exptl_absorpt_coefficient_mu 0.285
_exptl_absorpt_correction_T_max 1.0000
_exptl_absorpt_correction_T_min 0.9421
_exptl_absorpt_correction_type numerical
_exptl_absorpt_process_details
;                                                              
SADABS [6]                                         
;
_exptl_crystal_colour colourless
_exptl_crystal_density_diffrn 1.323
_exptl_crystal_description platelet
_exptl_crystal_F_000 236
_exptl_crystal_size_max 0.427
_exptl_crystal_size_mid 0.237
_exptl_crystal_size_min 0.234
_refine_diff_density_max 0.394
_refine_diff_density_min -0.152
_refine_diff_density_rms 0.037
_refine_ls_abs_structure_details
;
 Flack x determined using 1088 quotients [(I+)-(I-)]/[(I+)+(I-)]
 (Parsons, Flack and Wagner, Acta Cryst. B69 (2013) 249-259).
;
_refine_ls_abs_structure_Flack 0.070(16)
_refine_ls_extinction_coef .
_refine_ls_extinction_method none
_refine_ls_goodness_of_fit_ref 1.063
_refine_ls_hydrogen_treatment refxyz
_refine_ls_matrix_type full
_refine_ls_number_parameters 149
_refine_ls_number_reflns 2626
_refine_ls_number_restraints 1
_refine_ls_restrained_S_all 1.063
_refine_ls_R_factor_all 0.0265
_refine_ls_R_factor_gt 0.0254
_refine_ls_shift/su_max 0.000
_refine_ls_shift/su_mean 0.000
_refine_ls_structure_factor_coef Fsqd
_refine_ls_weighting_details 'w=1/[\s^2^(Fo^2^)+(0.0500P)^2^+0.0294P] where P=(Fo^2^+2Fc^2^)/3'
_refine_ls_weighting_scheme calc
_refine_ls_wR_factor_gt 0.0705
_refine_ls_wR_factor_ref 0.0715
_reflns_Friedel_coverage 0.773
_reflns_Friedel_fraction_full 0.957
_reflns_Friedel_fraction_max 0.882
_reflns_number_gt 2541
_reflns_number_total 2626
_reflns_threshold_expression 'I > 2\s(I)'
_cod_data_source_file suppl_j_ncrs-2020-0595_suppl.cif
_cod_data_source_block 1
_cod_original_sg_symbol_H-M 'P 21'
_cod_database_code 8104752
_shelx_space_group_comment
;
The symmetry employed for this shelxl refinement is uniquely defined
by the following loop, which should always be used as a source of
symmetry information in preference to the above space-group names.
They are only intended as comments.
;

loop_
_space_group_symop_operation_xyz
'x, y, z'
'-x, y+1/2, -z'

loop_
_atom_site_label
_atom_site_type_symbol
_atom_site_fract_x
_atom_site_fract_y
_atom_site_fract_z
_atom_site_U_iso_or_equiv
_atom_site_adp_type
_atom_site_occupancy
_atom_site_site_symmetry_order
_atom_site_calc_flag
_atom_site_refinement_flags_posn
_atom_site_refinement_flags_adp
_atom_site_refinement_flags_occupancy
_atom_site_disorder_assembly
_atom_site_disorder_group
S1 S 0.25094(6) 0.71542(5) 0.81103(3) 0.02902(12) Uani 1 1 d . . . . .
O1 O 0.0450(2) 0.7896(2) 0.82083(13) 0.0409(4) Uani 1 1 d . . . . .
O2 O 0.2780(3) 0.58300(19) 0.90288(14) 0.0410(3) Uani 1 1 d . . . . .
O3 O 0.4231(3) 0.82997(19) 0.82379(15) 0.0411(4) Uani 1 1 d . . . . .
C1 C 0.6169(4) 0.4929(3) 0.7124(3) 0.0509(6) Uani 1 1 d . . . . .
H1A H 0.657557 0.588421 0.761828 0.076 Uiso 1 1 calc R U . . .
H1B H 0.736917 0.455540 0.663544 0.076 Uiso 1 1 calc R U . . .
H1C H 0.572203 0.406614 0.769457 0.076 Uiso 1 1 calc R U . . .
C2 C -0.0600(4) 0.6585(4) 0.3547(2) 0.0510(6) Uani 1 1 d . . . . .
H2A H 0.001984 0.707715 0.279841 0.076 Uiso 1 1 calc R U . . .
H2B H -0.156354 0.735529 0.393599 0.076 Uiso 1 1 calc R U . . .
H2C H -0.137050 0.560579 0.329998 0.076 Uiso 1 1 calc R U . . .
C11 C 0.2663(3) 0.6310(2) 0.65808(16) 0.0292(3) Uani 1 1 d . . . . .
C12 C 0.4395(3) 0.5359(2) 0.6240(2) 0.0365(4) Uani 1 1 d . . . . .
C13 C 0.4386(4) 0.4807(3) 0.4992(2) 0.0469(5) Uani 1 1 d . . . . .
H13 H 0.551135 0.414529 0.472265 0.056 Uiso 1 1 calc R U . . .
C14 C 0.2806(4) 0.5185(3) 0.4134(2) 0.0458(5) Uani 1 1 d . . . . .
H14 H 0.287529 0.478260 0.329580 0.055 Uiso 1 1 calc R U . . .
C15 C 0.1109(3) 0.6149(3) 0.44792(18) 0.0388(4) Uani 1 1 d . . . . .
C16 C 0.1058(3) 0.6699(2) 0.57263(17) 0.0311(4) Uani 1 1 d . . . . .
H16 H -0.008450 0.734443 0.599455 0.037 Uiso 1 1 calc R U . . .
O90 O 0.1295(3) 0.2939(2) 0.95464(15) 0.0417(4) Uani 1 1 d . . . . .
H901 H 0.093(5) 0.296(5) 1.016(3) 0.054(9) Uiso 1 1 d . . . . .
H902 H 0.159(4) 0.398(4) 0.933(3) 0.051(8) Uiso 1 1 d . . . . .
H903 H 0.277(6) 0.206(5) 0.946(3) 0.072(9) Uiso 1 1 d . . . . .
O91 O 0.4312(3) 0.1268(2) 0.91451(18) 0.0516(4) Uani 1 1 d . . . . .
H911 H 0.488(7) 0.107(6) 0.984(4) 0.088(13) Uiso 1 1 d . . . . .
H912 H 0.401(5) 0.024(5) 0.880(3) 0.070(10) Uiso 1 1 d . . . . .

loop_
_atom_site_aniso_label
_atom_site_aniso_U_11
_atom_site_aniso_U_22
_atom_site_aniso_U_33
_atom_site_aniso_U_23
_atom_site_aniso_U_13
_atom_site_aniso_U_12
S1 0.0345(2) 0.0244(2) 0.02831(18) 0.00119(17) 0.00378(12) 0.00182(18)
O1 0.0441(8) 0.0500(9) 0.0288(6) -0.0010(6) 0.0071(5) 0.0153(7)
O2 0.0501(8) 0.0351(8) 0.0376(7) 0.0105(6) -0.0020(6) -0.0008(6)
O3 0.0494(8) 0.0295(7) 0.0445(8) -0.0068(6) 0.0036(6) -0.0072(6)
C1 0.0353(10) 0.0471(14) 0.0705(15) -0.0027(12) 0.0058(10) 0.0097(9)
C2 0.0620(14) 0.0562(14) 0.0345(10) -0.0034(9) -0.0058(9) -0.0075(11)
C11 0.0342(8) 0.0217(9) 0.0320(8) -0.0008(7) 0.0084(6) -0.0025(7)
C12 0.0340(9) 0.0267(9) 0.0491(11) -0.0047(8) 0.0092(8) -0.0010(7)
C13 0.0471(12) 0.0373(11) 0.0569(13) -0.0149(10) 0.0230(10) -0.0007(9)
C14 0.0555(13) 0.0423(12) 0.0399(10) -0.0140(9) 0.0146(9) -0.0098(10)
C15 0.0489(11) 0.0358(11) 0.0320(9) -0.0032(7) 0.0057(7) -0.0111(9)
C16 0.0364(9) 0.0267(9) 0.0304(8) -0.0004(6) 0.0065(6) -0.0024(6)
O90 0.0516(9) 0.0425(9) 0.0311(7) 0.0013(6) 0.0063(6) -0.0089(7)
O91 0.0650(11) 0.0398(10) 0.0498(9) -0.0120(8) -0.0089(8) -0.0002(8)

loop_
_atom_type_symbol
_atom_type_description
_atom_type_scat_dispersion_real
_atom_type_scat_dispersion_imag
_atom_type_scat_source
C C 0.0033 0.0016 'International Tables Vol C Tables 4.2.6.8 and 6.1.1.4'
H H 0.0000 0.0000 'International Tables Vol C Tables 4.2.6.8 and 6.1.1.4'
O O 0.0106 0.0060 'International Tables Vol C Tables 4.2.6.8 and 6.1.1.4'
S S 0.1246 0.1234 'International Tables Vol C Tables 4.2.6.8 and 6.1.1.4'

loop_
_geom_angle_atom_site_label_1
_geom_angle_atom_site_label_2
_geom_angle_atom_site_label_3
_geom_angle
_geom_angle_site_symmetry_1
_geom_angle_site_symmetry_3
O3 S1 O1 113.60(10) . .
O3 S1 O2 109.96(9) . .
O1 S1 O2 111.29(9) . .
O3 S1 C11 106.83(9) . .
O1 S1 C11 107.13(9) . .
O2 S1 C11 107.73(9) . .
C12 C1 H1A 109.5 . .
C12 C1 H1B 109.5 . .
H1A C1 H1B 109.5 . .
C12 C1 H1C 109.5 . .
H1A C1 H1C 109.5 . .
H1B C1 H1C 109.5 . .
C15 C2 H2A 109.5 . .
C15 C2 H2B 109.5 . .
H2A C2 H2B 109.5 . .
C15 C2 H2C 109.5 . .
H2A C2 H2C 109.5 . .
H2B C2 H2C 109.5 . .
C16 C11 C12 122.29(18) . .
C16 C11 S1 116.98(14) . .
C12 C11 S1 120.66(15) . .
C13 C12 C11 115.6(2) . .
C13 C12 C1 120.32(19) . .
C11 C12 C1 124.07(19) . .
C14 C13 C12 122.7(2) . .
C14 C13 H13 118.6 . .
C12 C13 H13 118.6 . .
C13 C14 C15 121.14(19) . .
C13 C14 H14 119.4 . .
C15 C14 H14 119.4 . .
C14 C15 C16 117.5(2) . .
C14 C15 C2 121.5(2) . .
C16 C15 C2 121.0(2) . .
C11 C16 C15 120.73(18) . .
C11 C16 H16 119.6 . .
C15 C16 H16 119.6 . .
H901 O90 H902 106(4) . .
H901 O90 H903 112(3) . .
H902 O90 H903 113(3) . .
H903 O91 H911 102(4) . .
H903 O91 H912 115(3) . .
H911 O91 H912 104(4) . .

loop_
_geom_bond_atom_site_label_1
_geom_bond_atom_site_label_2
_geom_bond_distance
_geom_bond_site_symmetry_2
S1 O3 1.4545(16) .
S1 O1 1.4545(15) .
S1 O2 1.4724(15) .
S1 C11 1.7676(18) .
C1 C12 1.500(3) .
C1 H1A 0.9800 .
C1 H1B 0.9800 .
C1 H1C 0.9800 .
C2 C15 1.503(3) .
C2 H2A 0.9800 .
C2 H2B 0.9800 .
C2 H2C 0.9800 .
C11 C16 1.393(3) .
C11 C12 1.407(2) .
C12 C13 1.398(3) .
C13 C14 1.382(4) .
C13 H13 0.9500 .
C14 C15 1.396(3) .
C14 H14 0.9500 .
C15 C16 1.397(3) .
C16 H16 0.9500 .
O90 H901 0.70(3) .
O90 H902 0.91(4) .
O90 H903 1.19(4) .
O91 H903 1.23(4) .
O91 H911 0.83(5) .
O91 H912 0.94(4) .

loop_
_geom_hbond_atom_site_label_D
_geom_hbond_atom_site_label_H
_geom_hbond_atom_site_label_A
_geom_hbond_distance_DH
_geom_hbond_distance_HA
_geom_hbond_distance_DA
_geom_hbond_angle_DHA
_geom_hbond_site_symmetry_A
O90 H901 O1 0.70(3) 1.95(3) 2.641(2) 172(4) 2_547
O90 H902 O2 0.91(4) 1.74(4) 2.631(2) 166(3) .
O90 H903 O91 1.19(4) 1.23(4) 2.412(3) 168(3) .
O91 H911 O2 0.83(5) 1.91(5) 2.683(2) 155(4) 2_647
O91 H912 O3 0.94(4) 1.72(4) 2.635(2) 163(3) 1_545

loop_
_geom_torsion_atom_site_label_1
_geom_torsion_atom_site_label_2
_geom_torsion_atom_site_label_3
_geom_torsion_atom_site_label_4
_geom_torsion
_geom_torsion_site_symmetry_1
_geom_torsion_site_symmetry_2
_geom_torsion_site_symmetry_3
_geom_torsion_site_symmetry_4
O3 S1 C11 C16 -112.41(15) . . . .
O1 S1 C11 C16 9.65(17) . . . .
O2 S1 C11 C16 129.48(15) . . . .
O3 S1 C11 C12 64.44(17) . . . .
O1 S1 C11 C12 -173.50(16) . . . .
O2 S1 C11 C12 -53.67(17) . . . .
C16 C11 C12 C13 -1.0(3) . . . .
S1 C11 C12 C13 -177.65(16) . . . .
C16 C11 C12 C1 179.2(2) . . . .
S1 C11 C12 C1 2.5(3) . . . .
C11 C12 C13 C14 1.1(3) . . . .
C1 C12 C13 C14 -179.1(2) . . . .
C12 C13 C14 C15 -0.2(4) . . . .
C13 C14 C15 C16 -0.7(3) . . . .
C13 C14 C15 C2 179.1(2) . . . .
C12 C11 C16 C15 0.0(3) . . . .
S1 C11 C16 C15 176.83(15) . . . .
C14 C15 C16 C11 0.8(3) . . . .
C2 C15 C16 C11 -179.04(19) . . . .
